data_7242610
loop_
_publ_author_name
'Kuk, Yunseung'
'Ok, Kang Min'

_publ_section_title
;
 Homochiral three-dimensional noncentrosymmetric lanthanide coordination
 polymers directed by chiral linkers: syntheses, crystal structures, and
 optical properties
;
_journal_issue 20
_journal_name_full CrystEngComm
_journal_page_first 3701
_journal_page_last 3709
_journal_paper_doi 10.1039/D1CE00281C
_journal_volume 23
_journal_year 2021
_chemical_absolute_configuration ad
_chemical_formula_moiety '2(C18 H25 N10 O11 Pr), 7(H2 O)'
_chemical_formula_sum 'C36 H64 N20 O29 Pr2'
_chemical_formula_weight 1522.89
_space_group_IT_number 5
_space_group_name_Hall 'C 2y'
_space_group_name_H-M_alt 'C 1 2 1'
_symmetry_cell_setting monoclinic
_symmetry_Int_Tables_number 5
_symmetry_space_group_name_Hall 'C 2y'
_symmetry_space_group_name_H-M 'C 1 2 1'
_atom_sites_solution_hydrogens mixed
_atom_sites_solution_primary direct
_atom_sites_solution_secondary difmap
_audit_conform_dict_location ftp://ftp.iucr.org/pub/cif_core.dic
_audit_conform_dict_name cif_core.dic
_audit_conform_dict_version 2.3
_audit_creation_date 2021-03-27T11:42:06-00:00
_audit_creation_method 'WinGX routine CIF_UPDATE'
_audit_update_record
;
2021-03-29 deposited with the CCDC.	2021-04-06 downloaded from the CCDC.
;
_cell_angle_alpha 90
_cell_angle_beta 116.148(5)
_cell_angle_gamma 90
_cell_formula_units_Z 2
_cell_length_a 19.022(2)
_cell_length_b 9.5893(8)
_cell_length_c 17.9373(17)
_cell_measurement_reflns_used 9958
_cell_measurement_temperature 102(2)
_cell_measurement_theta_max 28.36
_cell_measurement_theta_min 2.43
_cell_measurement_wavelength 0.71076
_cell_volume 2937.1(5)
_computing_cell_refinement 'SAINT V8.38A integration software'
_computing_data_collection 'Bruker APEX3 software'
_computing_data_reduction 'Bruker APEX3 software'
_computing_molecular_graphics 'Ortep for Windows (Farrugia, 2012)'
_computing_publication_material 'WinGX publication routines (Farrugia, 2012)'
_computing_structure_refinement 'SHELXL-2018/3 (Sheldrick, 2018)'
_computing_structure_solution 'SHELXS-2013/2 (Sheldrick, 2013)'
_diffrn_ambient_temperature 102(2)
_diffrn_detector 'PHOTON II CPAD detector'
_diffrn_measured_fraction_theta_full 0.998
_diffrn_measured_fraction_theta_max 0.996
_diffrn_measurement_device 'three-circle diffractometer'
_diffrn_measurement_device_type 'Bruker D8 QUEST'
_diffrn_measurement_method '\w oscillation scans'
_diffrn_orient_matrix_type 'x-axis to radiation source'
_diffrn_orient_matrix_UB_11 -0.037606
_diffrn_orient_matrix_UB_12 0.001952
_diffrn_orient_matrix_UB_13 0.061569
_diffrn_orient_matrix_UB_21 -0.109593
_diffrn_orient_matrix_UB_22 0.019171
_diffrn_orient_matrix_UB_23 -0.004786
_diffrn_orient_matrix_UB_31 0.029856
_diffrn_orient_matrix_UB_32 -0.103867
_diffrn_orient_matrix_UB_33 0.00655
_diffrn_radiation_monochromator graphite
_diffrn_radiation_type MoK\a
_diffrn_radiation_wavelength 0.71073
_diffrn_reflns_av_R_equivalents 0.0553
_diffrn_reflns_Laue_measured_fraction_full 0.998
_diffrn_reflns_Laue_measured_fraction_max 0.996
_diffrn_reflns_limit_h_max 25
_diffrn_reflns_limit_h_min -25
_diffrn_reflns_limit_k_max 12
_diffrn_reflns_limit_k_min -12
_diffrn_reflns_limit_l_max 23
_diffrn_reflns_limit_l_min -23
_diffrn_reflns_number 41831
_diffrn_reflns_point_group_measured_fraction_full 0.998
_diffrn_reflns_point_group_measured_fraction_max 0.996
_diffrn_reflns_theta_full 25.242
_diffrn_reflns_theta_max 28.431
_diffrn_reflns_theta_min 2.978
_diffrn_source 'sealed x-ray tube'
_exptl_absorpt_coefficient_mu 1.742
_exptl_absorpt_correction_T_max 0.746
_exptl_absorpt_correction_T_min 0.649
_exptl_absorpt_correction_type multi-scan
_exptl_absorpt_process_details
;
        SADABS-2016/2 - Bruker AXS area detector scaling and absorption correcti
;
_exptl_crystal_colour colourless
_exptl_crystal_density_diffrn 1.722
_exptl_crystal_density_method 'not measured'
_exptl_crystal_description needle
_exptl_crystal_F_000 1540
_exptl_crystal_size_max 0.365
_exptl_crystal_size_mid 0.05
_exptl_crystal_size_min 0.012
_refine_diff_density_max 0.824
_refine_diff_density_min -1.947
_refine_diff_density_rms 0.107
_refine_ls_abs_structure_details
;
 Flack x determined using 2984 quotients [(I+)-(I-)]/[(I+)+(I-)]
 (Parsons, Flack and Wagner, Acta Cryst. B69 (2013) 249-259).
;
_refine_ls_abs_structure_Flack 0.012(6)
_refine_ls_extinction_method none
_refine_ls_goodness_of_fit_ref 1.086
_refine_ls_hydrogen_treatment mixed
_refine_ls_matrix_type full
_refine_ls_number_constraints 0
_refine_ls_number_parameters 413
_refine_ls_number_reflns 7369
_refine_ls_number_restraints 12
_refine_ls_restrained_S_all 1.085
_refine_ls_R_factor_all 0.0388
_refine_ls_R_factor_gt 0.0338
_refine_ls_shift/su_max 0
_refine_ls_shift/su_mean 0
_refine_ls_structure_factor_coef Fsqd
_refine_ls_weighting_details 'w=1/[\s^2^(Fo^2^)+(0.0215P)^2^+7.6536P] where P=(Fo^2^+2Fc^2^)/3'
_refine_ls_weighting_scheme calc
_refine_ls_wR_factor_gt 0.0665
_refine_ls_wR_factor_ref 0.068
_reflns_number_gt 6853
_reflns_number_total 7369
_reflns_threshold_expression 'I > 2\s(I)'
_cod_data_source_file d1ce00281c2.cif
_cod_data_source_block PrS
_cod_depositor_comments 'Adding full bibliography for 7242607--7242612.cif.'
_cod_original_sg_symbol_H-M 'C 2'
_cod_database_code 7242610
_shelx_estimated_absorpt_t_min 0.569
_shelx_estimated_absorpt_t_max 0.979

loop_
_symmetry_equiv_pos_as_xyz
'x, y, z'
'-x, y, -z'
'x+1/2, y+1/2, z'
'-x+1/2, y+1/2, -z'

loop_
_atom_site_label
_atom_site_type_symbol
_atom_site_fract_x
_atom_site_fract_y
_atom_site_fract_z
_atom_site_U_iso_or_equiv
_atom_site_adp_type
_atom_site_occupancy
_atom_site_calc_flag
_atom_site_disorder_assembly
_atom_site_disorder_group
Pr1 Pr 0.5 0.88744(3) 0.5 0.01100(11) Uani 1 d . .
Pr2 Pr 0 -0.04900(4) 0 0.01849(14) Uani 1 d . .
O1 O 0.1181(2) 0.0036(4) 0.1509(3) 0.0265(10) Uani 1 d . .
O2 O 0.0745(3) 0.1719(5) 0.0586(3) 0.0335(11) Uani 1 d . .
O3 O 0.2668(3) 0.8722(5) 0.3262(3) 0.0329(11) Uani 1 d . .
O4 O 0.3670(2) 0.8163(4) 0.4461(2) 0.0202(8) Uani 1 d . .
O5 O 0.4326(2) 0.1098(4) 0.5143(2) 0.0171(8) Uani 1 d . .
O6 O 0.5489(2) 0.9538(4) 0.6401(2) 0.0198(8) Uani 1 d . .
O7 O 0.5929(3) 0.8776(6) 0.7695(3) 0.0341(12) Uani 1 d . .
O8 O 0.5540(2) 1.5321(5) 0.8996(3) 0.0263(10) Uani 1 d . .
O9 O 0.6312(2) 1.3929(5) 1.0002(2) 0.0268(9) Uani 1 d . .
O10 O 0.4917(2) 1.6584(4) 0.5738(2) 0.0188(8) Uani 1 d . .
O11 O 0.0540(3) -0.2653(5) 0.0868(3) 0.0250(9) Uani 1 d . .
H11A H 0.042(4) -0.348(4) 0.067(4) 0.038 Uiso 1 d . .
H11B H 0.100(2) -0.256(7) 0.128(3) 0.038 Uiso 1 d . .
O12 O 0 0.4929(7) 0 0.0369(16) Uani 1 d . .
H12 H -0.031(4) 0.457(5) 0.017(5) 0.055 Uiso 1 d . .
O13 O 0.4148(4) 0.8440(6) 0.0698(4) 0.0617(18) Uani 1 d . .
O14 O 0.5778(6) 0.4703(16) 0.2832(7) 0.136(5) Uani 1 d . .
O15 O 0.2228(3) 0.7738(5) 0.1569(3) 0.0324(11) Uani 1 d . .
H15A H 0.230(5) 0.821(7) 0.205(3) 0.049 Uiso 1 d . .
H15B H 0.219(3) 0.845(6) 0.119(2) 0.049 Uiso 1 d . .
N1 N 0.2713(3) 0.3607(4) 0.3480(3) 0.0177(10) Uani 1 d . .
N2 N 0.3878(3) 0.3309(5) 0.4771(3) 0.0147(9) Uani 1 d . .
N3 N 0.3236(3) 0.1390(5) 0.3942(3) 0.0166(10) Uani 1 d . .
H3N H 0.31938 0.048201 0.386467 0.02 Uiso 1 calc . .
N4 N 0.3330(3) 0.5460(5) 0.4312(3) 0.0158(10) Uani 1 d . .
H4N H 0.373432 0.581265 0.473962 0.019 Uiso 1 calc . .
N5 N 0.2192(3) 0.1648(5) 0.2672(3) 0.0243(12) Uani 1 d . .
H5N H 0.220902 0.073477 0.263466 0.029 Uiso 1 calc . .
N6 N 0.6001(2) 1.3946(5) 0.7658(2) 0.0146(8) Uani 1 d . .
N7 N 0.5833(3) 1.6204(5) 0.7070(3) 0.0176(10) Uani 1 d . .
H7N H 0.59842 1.70813 0.713868 0.021 Uiso 1 calc . .
N8 N 0.5154(3) 1.4373(5) 0.6235(3) 0.0142(9) Uani 1 d . .
H8N H 0.484278 1.402419 0.574526 0.017 Uiso 1 calc . .
N9 N 0.6640(3) 1.5831(5) 0.8451(3) 0.0184(10) Uani 1 d . .
H9N H 0.681692 1.668526 0.846954 0.022 Uiso 1 calc . .
N10 N 0.5347(3) 1.2149(5) 0.6780(3) 0.0160(9) Uani 1 d . .
H10N H 0.505126 1.183879 0.627569 0.019 Uiso 1 calc . .
C1 C 0.3838(3) 0.1927(6) 0.4646(3) 0.0123(10) Uani 1 d . .
C2 C 0.3301(3) 0.4083(5) 0.4187(3) 0.0137(11) Uani 1 d . .
C3 C 0.2706(3) 0.2253(6) 0.3363(3) 0.0166(11) Uani 1 d . .
C4 C 0.1596(4) 0.2405(7) 0.1966(4) 0.0270(14) Uani 1 d . .
H41 H 0.123113 0.289631 0.214374 0.032 Uiso 1 calc . .
C5 C 0.1145(3) 0.1299(6) 0.1306(4) 0.0228(13) Uani 1 d . .
C6 C 0.1959(5) 0.3467(9) 0.1583(5) 0.051(2) Uani 1 d . .
H61 H 0.154193 0.389143 0.108862 0.076 Uiso 1 calc . .
H62 H 0.232817 0.29849 0.142587 0.076 Uiso 1 calc . .
H63 H 0.223528 0.419473 0.199062 0.076 Uiso 1 calc . .
C7 C 0.2712(3) 0.6407(6) 0.3760(4) 0.0219(13) Uani 1 d . .
H71 H 0.25208 0.607442 0.31741 0.026 Uiso 1 calc . .
C8 C 0.3050(3) 0.7871(6) 0.3828(4) 0.0186(12) Uani 1 d . .
C9 C 0.2026(4) 0.6457(8) 0.3977(6) 0.051(2) Uani 1 d . .
H91 H 0.220989 0.676048 0.455444 0.077 Uiso 1 calc . .
H92 H 0.179178 0.552708 0.390871 0.077 Uiso 1 calc . .
H93 H 0.163265 0.71163 0.360802 0.077 Uiso 1 calc . .
C10 C 0.5279(3) 1.5771(6) 0.6314(3) 0.0148(11) Uani 1 d . .
C11 C 0.6157(3) 1.5301(6) 0.7722(3) 0.0144(11) Uani 1 d . .
C12 C 0.5500(3) 1.3495(5) 0.6899(3) 0.0150(11) Uani 1 d . .
C13 C 0.5664(4) 1.1159(6) 0.7479(4) 0.0219(13) Uani 1 d . .
H131 H 0.621554 1.144579 0.784516 0.026 Uiso 1 calc . .
C14 C 0.5691(3) 0.9707(6) 0.7168(3) 0.0174(11) Uani 1 d . .
C15 C 0.5217(6) 1.1231(8) 0.7990(5) 0.047(2) Uani 1 d . .
H151 H 0.549074 1.06866 0.849978 0.07 Uiso 1 calc . .
H152 H 0.469006 1.084836 0.767002 0.07 Uiso 1 calc . .
H153 H 0.517694 1.220445 0.813333 0.07 Uiso 1 calc . .
C16 C 0.6889(3) 1.5051(6) 0.9222(3) 0.0182(11) Uani 1 d . .
H161 H 0.712291 1.414736 0.916384 0.022 Uiso 1 calc . .
C17 C 0.6196(3) 1.4737(6) 0.9412(3) 0.0197(12) Uani 1 d . .
C18 C 0.7514(4) 1.5877(8) 0.9935(4) 0.0331(16) Uani 1 d . .
H181 H 0.766624 1.536564 1.045642 0.05 Uiso 1 calc . .
H182 H 0.730255 1.679021 0.997643 0.05 Uiso 1 calc . .
H183 H 0.797299 1.60046 0.982905 0.05 Uiso 1 calc . .

loop_
_atom_site_aniso_label
_atom_site_aniso_U_11
_atom_site_aniso_U_22
_atom_site_aniso_U_33
_atom_site_aniso_U_23
_atom_site_aniso_U_13
_atom_site_aniso_U_12
Pr1 0.0157(2) 0.0054(2) 0.0054(2) 0 -0.00124(19) 0
Pr2 0.0170(3) 0.0164(3) 0.0146(3) 0 0.0001(2) 0
O1 0.027(2) 0.019(2) 0.019(2) -0.0010(17) -0.0034(18) -0.0038(18)
O2 0.032(3) 0.025(2) 0.023(2) 0.0037(19) -0.005(2) -0.006(2)
O3 0.041(3) 0.012(2) 0.025(2) 0.0052(19) -0.0041(19) 0.001(2)
O4 0.022(2) 0.014(2) 0.018(2) -0.0023(16) 0.0032(16) -0.0027(17)
O5 0.0186(19) 0.0110(18) 0.0134(19) -0.0014(15) -0.0004(16) 0.0026(15)
O6 0.031(2) 0.0125(18) 0.0088(17) -0.0038(16) 0.0020(16) 0.0048(18)
O7 0.062(3) 0.009(2) 0.0182(19) 0.004(2) 0.006(2) 0.003(3)
O8 0.028(2) 0.030(3) 0.017(2) 0.0054(18) 0.0069(18) 0.006(2)
O9 0.028(2) 0.028(2) 0.023(2) 0.011(2) 0.0099(17) 0.002(2)
O10 0.029(2) 0.0097(19) 0.0122(19) 0.0038(14) 0.0038(17) -0.0022(16)
O11 0.025(2) 0.019(2) 0.025(2) 0.0023(18) 0.0053(19) -0.0042(19)
O12 0.043(4) 0.024(4) 0.039(4) 0 0.014(3) 0
O13 0.116(6) 0.026(3) 0.063(4) -0.013(3) 0.058(4) -0.011(3)
O14 0.131(8) 0.184(13) 0.130(9) -0.027(9) 0.090(7) -0.060(9)
O15 0.034(3) 0.030(3) 0.024(2) 0.000(2) 0.004(2) 0.011(2)
N1 0.017(2) 0.010(3) 0.017(2) -0.0014(17) -0.0008(18) -0.0013(17)
N2 0.016(2) 0.010(2) 0.014(2) -0.0001(18) 0.0022(18) -0.0028(18)
N3 0.020(2) 0.007(2) 0.013(2) -0.0023(17) -0.0013(19) 0.0010(18)
N4 0.016(2) 0.007(2) 0.016(2) -0.0007(17) -0.0005(19) 0.0006(18)
N5 0.024(3) 0.010(2) 0.022(3) -0.0007(19) -0.006(2) 0.001(2)
N6 0.019(2) 0.010(2) 0.0103(18) 0.001(2) 0.0018(16) 0.002(2)
N7 0.027(3) 0.009(2) 0.014(2) -0.0003(18) 0.007(2) -0.001(2)
N8 0.019(2) 0.011(2) 0.0061(18) -0.0002(16) -0.0007(16) -0.0005(18)
N9 0.026(3) 0.013(2) 0.009(2) -0.0004(17) 0.0011(19) -0.006(2)
N10 0.024(2) 0.007(2) 0.010(2) -0.0008(17) 0.0013(19) -0.0008(19)
C1 0.013(2) 0.011(2) 0.011(2) -0.0008(19) 0.003(2) -0.003(2)
C2 0.014(2) 0.012(3) 0.012(2) -0.0004(19) 0.0027(19) -0.0004(19)
C3 0.015(3) 0.012(3) 0.015(3) -0.001(2) 0.000(2) -0.001(2)
C4 0.025(3) 0.019(3) 0.018(3) 0.000(2) -0.008(2) -0.001(2)
C5 0.018(3) 0.018(3) 0.024(3) 0.000(2) 0.002(2) -0.003(2)
C6 0.049(5) 0.040(5) 0.041(4) 0.007(3) -0.001(4) -0.012(4)
C7 0.018(3) 0.010(3) 0.024(3) 0.005(2) -0.004(2) 0.001(2)
C8 0.025(3) 0.010(2) 0.018(3) 0.000(2) 0.006(2) 0.002(2)
C9 0.027(4) 0.026(4) 0.100(8) 0.010(4) 0.027(5) 0.003(3)
C10 0.021(3) 0.011(3) 0.013(3) -0.001(2) 0.008(2) 0.001(2)
C11 0.019(3) 0.010(3) 0.013(2) -0.002(2) 0.007(2) 0.000(2)
C12 0.018(2) 0.011(3) 0.014(2) 0.0015(19) 0.006(2) 0.000(2)
C13 0.038(3) 0.007(3) 0.017(3) 0.003(2) 0.009(3) 0.002(2)
C14 0.025(3) 0.011(3) 0.011(2) -0.001(2) 0.004(2) 0.002(2)
C15 0.090(7) 0.027(4) 0.044(5) 0.009(3) 0.047(5) 0.012(4)
C16 0.020(3) 0.017(3) 0.012(3) -0.002(2) 0.002(2) -0.004(2)
C17 0.021(3) 0.021(3) 0.014(3) -0.002(2) 0.006(2) 0.000(2)
C18 0.030(3) 0.044(4) 0.012(3) -0.001(3) -0.003(3) -0.013(3)

loop_
_atom_type_symbol
_atom_type_description
_atom_type_scat_dispersion_real
_atom_type_scat_dispersion_imag
_atom_type_scat_source
C C 0.0033 0.0016 'International Tables Vol C Tables 4.2.6.8 and 6.1.1.4'
H H 0 0 'International Tables Vol C Tables 4.2.6.8 and 6.1.1.4'
N N 0.0061 0.0033 'International Tables Vol C Tables 4.2.6.8 and 6.1.1.4'
O O 0.0106 0.006 'International Tables Vol C Tables 4.2.6.8 and 6.1.1.4'
Pr Pr -0.218 2.8214 'International Tables Vol C Tables 4.2.6.8 and 6.1.1.4'

loop_
_geom_angle_atom_site_label_1
_geom_angle_atom_site_label_2
_geom_angle_atom_site_label_3
_geom_angle
_geom_angle_site_symmetry_1
_geom_angle_site_symmetry_3
_geom_angle_publ_flag
O6 Pr1 O6 148.6(2) . 2_656 ?
O6 Pr1 O4 111.17(14) . . ?
O6 Pr1 O4 78.14(13) 2_656 . ?
O6 Pr1 O4 78.14(13) . 2_656 ?
O6 Pr1 O4 111.17(14) 2_656 2_656 ?
O4 Pr1 O4 146.6(2) . 2_656 ?
O6 Pr1 O5 84.37(14) . 2_666 ?
O6 Pr1 O5 69.31(13) 2_656 2_666 ?
O4 Pr1 O5 133.59(13) . 2_666 ?
O4 Pr1 O5 77.85(13) 2_656 2_666 ?
O6 Pr1 O5 69.31(13) . 1_565 ?
O6 Pr1 O5 84.37(13) 2_656 1_565 ?
O4 Pr1 O5 77.85(13) . 1_565 ?
O4 Pr1 O5 133.59(13) 2_656 1_565 ?
O5 Pr1 O5 67.09(18) 2_666 1_565 ?
O6 Pr1 O10 133.44(13) . 2_646 ?
O6 Pr1 O10 76.65(13) 2_656 2_646 ?
O4 Pr1 O10 80.96(14) . 2_646 ?
O4 Pr1 O10 70.88(13) 2_656 2_646 ?
O5 Pr1 O10 120.45(13) 2_666 2_646 ?
O5 Pr1 O10 154.01(12) 1_565 2_646 ?
O6 Pr1 O10 76.65(13) . 1_545 ?
O6 Pr1 O10 133.44(13) 2_656 1_545 ?
O4 Pr1 O10 70.88(13) . 1_545 ?
O4 Pr1 O10 80.96(14) 2_656 1_545 ?
O5 Pr1 O10 154.01(12) 2_666 1_545 ?
O5 Pr1 O10 120.45(13) 1_565 1_545 ?
O10 Pr1 O10 65.02(18) 2_646 1_545 ?
O2 Pr2 O2 64.7(2) . 2 ?
O2 Pr2 O11 162.52(16) . 2 ?
O2 Pr2 O11 115.75(14) 2 2 ?
O2 Pr2 O11 115.75(14) . . ?
O2 Pr2 O11 162.52(16) 2 . ?
O11 Pr2 O11 69.5(2) 2 . ?
O2 Pr2 O9 123.77(16) . 4_536 ?
O2 Pr2 O9 79.20(17) 2 4_536 ?
O11 Pr2 O9 71.86(14) 2 4_536 ?
O11 Pr2 O9 87.30(15) . 4_536 ?
O2 Pr2 O9 79.20(17) . 3_434 ?
O2 Pr2 O9 123.78(16) 2 3_434 ?
O11 Pr2 O9 87.30(15) 2 3_434 ?
O11 Pr2 O9 71.86(14) . 3_434 ?
O9 Pr2 O9 154.8(2) 4_536 3_434 ?
O2 Pr2 O8 77.05(16) . 4_536 ?
O2 Pr2 O8 73.13(16) 2 4_536 ?
O11 Pr2 O8 120.28(14) 2 4_536 ?
O11 Pr2 O8 89.76(15) . 4_536 ?
O9 Pr2 O8 51.08(13) 4_536 4_536 ?
O9 Pr2 O8 139.55(13) 3_434 4_536 ?
O2 Pr2 O8 73.13(16) . 3_434 ?
O2 Pr2 O8 77.06(16) 2 3_434 ?
O11 Pr2 O8 89.76(15) 2 3_434 ?
O11 Pr2 O8 120.28(14) . 3_434 ?
O9 Pr2 O8 139.55(13) 4_536 3_434 ?
O9 Pr2 O8 51.08(13) 3_434 3_434 ?
O8 Pr2 O8 144.6(2) 4_536 3_434 ?
O2 Pr2 O1 49.77(14) . . ?
O2 Pr2 O1 109.26(14) 2 . ?
O11 Pr2 O1 134.87(14) 2 . ?
O11 Pr2 O1 66.53(14) . . ?
O9 Pr2 O1 115.04(13) 4_536 . ?
O9 Pr2 O1 70.02(13) 3_434 . ?
O8 Pr2 O1 69.62(14) 4_536 . ?
O8 Pr2 O1 103.56(14) 3_434 . ?
O2 Pr2 O1 109.26(14) . 2 ?
O2 Pr2 O1 49.77(14) 2 2 ?
O11 Pr2 O1 66.54(14) 2 2 ?
O11 Pr2 O1 134.88(14) . 2 ?
O9 Pr2 O1 70.02(13) 4_536 2 ?
O9 Pr2 O1 115.04(13) 3_434 2 ?
O8 Pr2 O1 103.56(14) 4_536 2 ?
O8 Pr2 O1 69.62(14) 3_434 2 ?
O1 Pr2 O1 158.44(18) . 2 ?
O2 Pr2 C17 99.94(17) . 4_536 ?
O2 Pr2 C17 72.59(17) 2 4_536 ?
O11 Pr2 C17 96.60(16) 2 4_536 ?
O11 Pr2 C17 90.47(15) . 4_536 ?
O9 Pr2 C17 25.43(14) 4_536 4_536 ?
O9 Pr2 C17 159.36(14) 3_434 4_536 ?
O8 Pr2 C17 25.81(14) 4_536 4_536 ?
O8 Pr2 C17 148.72(14) 3_434 4_536 ?
O1 Pr2 C17 93.49(15) . 4_536 ?
O1 Pr2 C17 84.90(15) 2 4_536 ?
O2 Pr2 C17 72.59(17) . 3_434 ?
O2 Pr2 C17 99.94(17) 2 3_434 ?
O11 Pr2 C17 90.47(15) 2 3_434 ?
O11 Pr2 C17 96.60(16) . 3_434 ?
O9 Pr2 C17 159.36(14) 4_536 3_434 ?
O9 Pr2 C17 25.43(14) 3_434 3_434 ?
O8 Pr2 C17 148.72(14) 4_536 3_434 ?
O8 Pr2 C17 25.81(14) 3_434 3_434 ?
O1 Pr2 C17 84.90(15) . 3_434 ?
O1 Pr2 C17 93.49(15) 2 3_434 ?
C17 Pr2 C17 171.4(2) 4_536 3_434 ?
C5 O1 Pr2 88.5(3) . . ?
C5 O2 Pr2 97.8(4) . . ?
C8 O4 Pr1 147.0(4) . . ?
C1 O5 Pr1 134.9(3) . 1_545 ?
C14 O6 Pr1 170.0(4) . . ?
C17 O8 Pr2 92.7(3) . 3_566 ?
C17 O9 Pr2 93.2(3) . 3_566 ?
C10 O10 Pr1 145.3(4) . 1_565 ?
Pr2 O11 H11A 123(5) . . ?
Pr2 O11 H11B 115(5) . . ?
H11A O11 H11B 116(6) . . ?
H12 O12 H12 132(7) . 2 ?
H15A O15 H15B 104(5) . . ?
C3 N1 C2 115.5(5) . . ?
C1 N2 C2 116.4(4) . . ?
C3 N3 C1 120.6(5) . . ?
C3 N3 H3N 119.7 . . ?
C1 N3 H3N 119.7 . . ?
C2 N4 C7 122.4(4) . . ?
C2 N4 H4N 118.8 . . ?
C7 N4 H4N 118.8 . . ?
C3 N5 C4 124.1(5) . . ?
C3 N5 H5N 117.9 . . ?
C4 N5 H5N 117.9 . . ?
C11 N6 C12 115.8(5) . . ?
C11 N7 C10 121.2(5) . . ?
C11 N7 H7N 119.4 . . ?
C10 N7 H7N 119.4 . . ?
C10 N8 C12 121.4(4) . . ?
C10 N8 H8N 119.3 . . ?
C12 N8 H8N 119.3 . . ?
C11 N9 C16 122.3(5) . . ?
C11 N9 H9N 118.8 . . ?
C16 N9 H9N 118.8 . . ?
C12 N10 C13 120.9(5) . . ?
C12 N10 H10N 119.5 . . ?
C13 N10 H10N 119.5 . . ?
O5 C1 N2 122.7(5) . . ?
O5 C1 N3 118.3(5) . . ?
N2 C1 N3 119.1(5) . . ?
N4 C2 N1 116.6(5) . . ?
N4 C2 N2 116.8(5) . . ?
N1 C2 N2 126.5(5) . . ?
N1 C3 N5 122.1(5) . . ?
N1 C3 N3 121.8(5) . . ?
N5 C3 N3 116.1(5) . . ?
N5 C4 C5 106.2(5) . . ?
N5 C4 C6 112.5(6) . . ?
C5 C4 C6 108.5(6) . . ?
N5 C4 H41 109.8 . . ?
C5 C4 H41 109.8 . . ?
C6 C4 H41 109.8 . . ?
O2 C5 O1 122.9(6) . . ?
O2 C5 C4 117.1(6) . . ?
O1 C5 C4 120.0(5) . . ?
O2 C5 Pr2 57.5(3) . . ?
O1 C5 Pr2 66.2(3) . . ?
C4 C5 Pr2 168.4(4) . . ?
C4 C6 H61 109.5 . . ?
C4 C6 H62 109.5 . . ?
H61 C6 H62 109.5 . . ?
C4 C6 H63 109.5 . . ?
H61 C6 H63 109.5 . . ?
H62 C6 H63 109.5 . . ?
N4 C7 C9 111.7(6) . . ?
N4 C7 C8 109.3(5) . . ?
C9 C7 C8 109.2(5) . . ?
N4 C7 H71 108.9 . . ?
C9 C7 H71 108.9 . . ?
C8 C7 H71 108.9 . . ?
O3 C8 O4 124.4(5) . . ?
O3 C8 C7 117.4(5) . . ?
O4 C8 C7 118.2(5) . . ?
C7 C9 H91 109.5 . . ?
C7 C9 H92 109.5 . . ?
H91 C9 H92 109.5 . . ?
C7 C9 H93 109.5 . . ?
H91 C9 H93 109.5 . . ?
H92 C9 H93 109.5 . . ?
O10 C10 N8 121.9(5) . . ?
O10 C10 N7 122.8(5) . . ?
N8 C10 N7 115.3(5) . . ?
N9 C11 N6 119.5(5) . . ?
N9 C11 N7 117.2(5) . . ?
N6 C11 N7 123.2(5) . . ?
N10 C12 N6 119.1(5) . . ?
N10 C12 N8 118.3(5) . . ?
N6 C12 N8 122.6(5) . . ?
N10 C13 C15 111.1(5) . . ?
N10 C13 C14 110.4(5) . . ?
C15 C13 C14 112.8(5) . . ?
N10 C13 H131 107.4 . . ?
C15 C13 H131 107.4 . . ?
C14 C13 H131 107.4 . . ?
O7 C14 O6 125.0(5) . . ?
O7 C14 C13 116.5(5) . . ?
O6 C14 C13 118.4(5) . . ?
C13 C15 H151 109.5 . . ?
C13 C15 H152 109.5 . . ?
H151 C15 H152 109.5 . . ?
C13 C15 H153 109.5 . . ?
H151 C15 H153 109.5 . . ?
H152 C15 H153 109.5 . . ?
N9 C16 C18 109.6(5) . . ?
N9 C16 C17 111.2(5) . . ?
C18 C16 C17 110.1(5) . . ?
N9 C16 H161 108.6 . . ?
C18 C16 H161 108.6 . . ?
C17 C16 H161 108.6 . . ?
O9 C17 O8 122.2(5) . . ?
O9 C17 C16 117.5(5) . . ?
O8 C17 C16 120.2(5) . . ?
O9 C17 Pr2 61.4(3) . 3_566 ?
O8 C17 Pr2 61.5(3) . 3_566 ?
C16 C17 Pr2 169.9(4) . 3_566 ?
C16 C18 H181 109.5 . . ?
C16 C18 H182 109.5 . . ?
H181 C18 H182 109.5 . . ?
C16 C18 H183 109.5 . . ?
H181 C18 H183 109.5 . . ?
H182 C18 H183 109.5 . . ?

loop_
_geom_bond_atom_site_label_1
_geom_bond_atom_site_label_2
_geom_bond_distance
_geom_bond_site_symmetry_2
_geom_bond_publ_flag
Pr1 O6 2.351(3) . ?
Pr1 O6 2.351(3) 2_656 ?
Pr1 O4 2.375(4) . ?
Pr1 O4 2.375(4) 2_656 ?
Pr1 O5 2.559(4) 2_666 ?
Pr1 O5 2.559(4) 1_565 ?
Pr1 O10 2.604(4) 2_646 ?
Pr1 O10 2.604(4) 1_545 ?
Pr2 O2 2.507(5) . ?
Pr2 O2 2.507(5) 2 ?
Pr2 O11 2.524(4) 2 ?
Pr2 O11 2.524(4) . ?
Pr2 O9 2.555(4) 4_536 ?
Pr2 O9 2.555(4) 3_434 ?
Pr2 O8 2.557(4) 4_536 ?
Pr2 O8 2.557(4) 3_434 ?
Pr2 O1 2.695(4) . ?
Pr2 O1 2.696(4) 2 ?
Pr2 C17 2.907(6) 4_536 ?
Pr2 C17 2.907(6) 3_434 ?
O1 C5 1.258(7) . ?
O2 C5 1.242(8) . ?
O3 C8 1.255(7) . ?
O4 C8 1.257(7) . ?
O5 C1 1.248(6) . ?
O6 C14 1.266(6) . ?
O7 C14 1.232(7) . ?
O8 C17 1.267(7) . ?
O9 C17 1.250(7) . ?
O10 C10 1.234(7) . ?
O11 H11A 0.86(3) . ?
O11 H11B 0.86(3) . ?
O12 H12 0.849(17) . ?
O12 H12 0.849(17) 2 ?
O15 H15A 0.93(3) . ?
O15 H15B 0.94(3) . ?
N1 C3 1.314(7) . ?
N1 C2 1.348(6) . ?
N2 C1 1.342(7) . ?
N2 C2 1.356(7) . ?
N3 C3 1.362(7) . ?
N3 C1 1.377(7) . ?
N3 H3N 0.88 . ?
N4 C2 1.336(7) . ?
N4 C7 1.470(7) . ?
N4 H4N 0.88 . ?
N5 C3 1.328(7) . ?
N5 C4 1.465(7) . ?
N5 H5N 0.88 . ?
N6 C11 1.327(7) . ?
N6 C12 1.343(7) . ?
N7 C11 1.364(7) . ?
N7 C10 1.365(7) . ?
N7 H7N 0.88 . ?
N8 C10 1.358(7) . ?
N8 C12 1.368(7) . ?
N8 H8N 0.88 . ?
N9 C11 1.324(7) . ?
N9 C16 1.457(7) . ?
N9 H9N 0.88 . ?
N10 C12 1.320(7) . ?
N10 C13 1.474(7) . ?
N10 H10N 0.88 . ?
C4 C5 1.540(8) . ?
C4 C6 1.550(10) . ?
C4 H41 1 . ?
C6 H61 0.98 . ?
C6 H62 0.98 . ?
C6 H63 0.98 . ?
C7 C9 1.519(10) . ?
C7 C8 1.526(8) . ?
C7 H71 1 . ?
C9 H91 0.98 . ?
C9 H92 0.98 . ?
C9 H93 0.98 . ?
C13 C15 1.502(10) . ?
C13 C14 1.509(8) . ?
C13 H131 1 . ?
C15 H151 0.98 . ?
C15 H152 0.98 . ?
C15 H153 0.98 . ?
C16 C18 1.528(8) . ?
C16 C17 1.531(8) . ?
C16 H161 1 . ?
C18 H181 0.98 . ?
C18 H182 0.98 . ?
C18 H183 0.98 . ?

loop_
_geom_hbond_atom_site_label_D
_geom_hbond_atom_site_label_H
_geom_hbond_atom_site_label_A
_geom_hbond_distance_DH
_geom_hbond_distance_HA
_geom_hbond_distance_DA
_geom_hbond_angle_DHA
_geom_hbond_site_symmetry_A
_geom_hbond_publ_flag
O11 H11A O12 0.86(3) 1.89(3) 2.729(7) 166(7) 1_545 yes
N3 H3N O3 0.88 2.02 2.835(6) 154.5 1_545 yes
N3 H3N O4 0.88 2.46 3.233(6) 146.6 1_545 yes
N4 H4N O10 0.88 2.29 3.164(6) 169.6 1_545 yes
N5 H5N O3 0.88 2.21 2.994(6) 148.2 1_545 yes
N7 H7N O6 0.88 2.66 3.376(6) 139 1_565 yes
N7 H7N O7 0.88 1.93 2.682(7) 141.9 1_565 yes
N8 H8N N2 0.88 2.02 2.864(6) 161.5 1_565 yes
N9 H9N O7 0.88 2.59 3.166(7) 123.4 1_565 yes
N9 H9N O15 0.88 2.11 2.837(7) 139.9 2_666 yes
N10 H10N O5 0.88 2.02 2.895(6) 176.6 1_565 yes
O11 H11B O15 0.86(3) 2.18(5) 2.911(7) 143(7) 1_545 yes
O12 H12 O13 0.849(17) 1.997(18) 2.832(7) 168(6) 3_445 yes
O15 H15A O3 0.93(3) 2.03(3) 2.928(7) 162(7) . yes
O15 H15B O9 0.94(3) 2.10(3) 2.815(6) 132(4) 3_444 yes
